data_4350544
loop_
_publ_author_name
'Ferreira, Cara L.'
'Ewart, Charles B.'
'Barta, Cheri A.'
'Little, Susan'
'Yardley, Vanessa'
'Martins, Candice'
'Polishchuk, Elena'
'Smith, Peter J.'
'Moss, John R.'
'Merkel, Michael'
'Adam, Michael J.'
'Orvig, Chris'

_publ_section_title
;
 Synthesis, structure, and biological activity of ferrocenyl carbohydrate
 conjugates.
;
_journal_issue 20
_journal_name_full 'Inorganic chemistry'
_journal_page_first 8414
_journal_page_last 8422
_journal_paper_doi 10.1021/ic061166p
_journal_volume 45
_journal_year 2006
_chemical_formula_moiety 'C19 H27 Fe N O7'
_chemical_formula_sum 'C19 H27 Fe N O7'
_chemical_formula_weight 437.27
_space_group_IT_number 4
_space_group_name_Hall 'P 2yb'
_space_group_name_H-M_alt 'P 1 21 1'
_symmetry_cell_setting monoclinic
_symmetry_space_group_name_H-M 'P 1 21 1'
_atom_sites_solution_hydrogens geom
_atom_sites_solution_primary direct
_atom_sites_solution_secondary difmap
_audit_creation_method SHELXL-97
_cell_angle_alpha 90.00
_cell_angle_beta 97.24(2)
_cell_angle_gamma 90.00
_cell_formula_units_Z 2
_cell_length_a 6.1030(10)
_cell_length_b 8.473(2)
_cell_length_c 19.341(5)
_cell_measurement_reflns_used 1539
_cell_measurement_temperature 173(2)
_cell_measurement_theta_max 22.99
_cell_measurement_theta_min 2.65
_cell_volume 992.2(4)
_computing_molecular_graphics Diamond
_computing_publication_material 'PLATON (Spek, 1990)'
_computing_structure_refinement 'SHELXL-97 (Sheldrick, 1997)'
_computing_structure_solution ?''
_diffrn_ambient_temperature 173(2)
_diffrn_detector_area_resol_mean 11.76
_diffrn_measured_fraction_theta_full 0.976
_diffrn_measured_fraction_theta_max 0.976
_diffrn_measurement_device_type 'Rigaku/ADSC CCD'
_diffrn_measurement_method 'area detector'
_diffrn_radiation_monochromator graphite
_diffrn_radiation_source 'fine-focus sealed tube'
_diffrn_radiation_type MoK\a
_diffrn_radiation_wavelength 0.71073
_diffrn_reflns_av_R_equivalents 0.0621
_diffrn_reflns_av_sigmaI/netI 0.0968
_diffrn_reflns_limit_h_max 7
_diffrn_reflns_limit_h_min 0
_diffrn_reflns_limit_k_max 9
_diffrn_reflns_limit_k_min -9
_diffrn_reflns_limit_l_max 22
_diffrn_reflns_limit_l_min -23
_diffrn_reflns_number 3275
_diffrn_reflns_theta_full 25.05
_diffrn_reflns_theta_max 25.05
_diffrn_reflns_theta_min 2.63
_exptl_absorpt_coefficient_mu 0.801
_exptl_absorpt_correction_T_max 0.923
_exptl_absorpt_correction_T_min 0.622
_exptl_absorpt_correction_type multi-scan
_exptl_crystal_colour colourless
_exptl_crystal_density_diffrn 1.464
_exptl_crystal_density_method 'not measured'
_exptl_crystal_description needle
_exptl_crystal_F_000 460
_exptl_crystal_size_max 0.3
_exptl_crystal_size_mid 0.1
_exptl_crystal_size_min 0.1
_refine_diff_density_max 0.360
_refine_diff_density_min -0.281
_refine_diff_density_rms 0.074
_refine_ls_abs_structure_details 'Flack H D (1983), Acta Cryst. A39, 876-881'
_refine_ls_abs_structure_Flack 0.01(3)
_refine_ls_extinction_method none
_refine_ls_goodness_of_fit_ref 0.984
_refine_ls_hydrogen_treatment mixed
_refine_ls_matrix_type full
_refine_ls_number_parameters 241
_refine_ls_number_reflns 3275
_refine_ls_number_restraints 1
_refine_ls_restrained_S_all 0.984
_refine_ls_R_factor_all 0.0856
_refine_ls_R_factor_gt 0.0554
_refine_ls_shift/su_max 0.004
_refine_ls_shift/su_mean 0.000
_refine_ls_structure_factor_coef Fsqd
_refine_ls_weighting_details 'calc w=1/[\s^2^(Fo^2^)+(0.0550P)^2^+0.0000P] where P=(Fo^2^+2Fc^2^)/3'
_refine_ls_weighting_scheme calc
_refine_ls_wR_factor_gt 0.1053
_refine_ls_wR_factor_ref 0.1154
_reflns_number_gt 2428
_reflns_number_total 3275
_reflns_threshold_expression >2sigma(I)
_cod_data_source_file ic061166prom20060626_061940.cif
_cod_data_source_block co326
_cod_original_sg_symbol_H-M P21
_cod_database_code 4350544

loop_
_symmetry_equiv_pos_as_xyz
'x, y, z'
'-x, y+1/2, -z'

loop_
_atom_site_label
_atom_site_type_symbol
_atom_site_fract_x
_atom_site_fract_y
_atom_site_fract_z
_atom_site_U_iso_or_equiv
_atom_site_adp_type
_atom_site_occupancy
_atom_site_symmetry_multiplicity
_atom_site_calc_flag
_atom_site_refinement_flags
_atom_site_disorder_assembly
_atom_site_disorder_group
C1 C 0.7073(9) 0.4911(8) 0.0942(3) 0.0281(15) Uani 1 1 d . . .
H1 H 0.5856 0.5587 0.0709 0.034 Uiso 1 1 calc R . .
C2 C 0.9124(9) 0.5929(7) 0.1121(3) 0.0235(15) Uani 1 1 d . . .
H2 H 0.8721 0.6856 0.1399 0.028 Uiso 1 1 calc R . .
C3 C 1.0912(8) 0.5012(7) 0.1553(3) 0.0208(14) Uani 1 1 d . . .
H3 H 1.1460 0.4165 0.1259 0.025 Uiso 1 1 calc R . .
C4 C 1.0055(8) 0.4268(7) 0.2167(3) 0.0218(14) Uani 1 1 d . . .
H4 H 0.9607 0.5124 0.2477 0.026 Uiso 1 1 calc R . .
C5 C 0.8040(8) 0.3250(7) 0.1931(3) 0.0193(13) Uani 1 1 d . . .
H5 H 0.8463 0.2404 0.1612 0.023 Uiso 1 1 calc R . .
C6 C 0.6983(7) 0.2505(9) 0.2515(3) 0.0233(12) Uani 1 1 d . . .
H6A H 0.5665 0.1910 0.2309 0.028 Uiso 1 1 calc R . .
H6B H 0.8036 0.1736 0.2756 0.028 Uiso 1 1 calc R . .
C7 C 0.7706(9) 0.4033(7) 0.3591(3) 0.0262(15) Uani 1 1 d . . .
C8 C 0.6795(10) 0.5104(8) 0.4083(3) 0.0240(16) Uani 1 1 d . . .
C9 C 0.8174(11) 0.5917(9) 0.4620(3) 0.0359(18) Uani 1 1 d . . .
H9 H 0.9726 0.5788 0.4727 0.043 Uiso 1 1 calc R . .
C10 C 0.6868(10) 0.6928(8) 0.4959(3) 0.0368(19) Uani 1 1 d . . .
H10 H 0.7363 0.7591 0.5343 0.044 Uiso 1 1 calc R . .
C11 C 0.4670(10) 0.6793(8) 0.4631(3) 0.0366(18) Uani 1 1 d . . .
H11 H 0.3439 0.7366 0.4754 0.044 Uiso 1 1 calc R . .
C12 C 0.4606(10) 0.5678(8) 0.4095(3) 0.0272(15) Uani 1 1 d . . .
H12 H 0.3332 0.5361 0.3794 0.033 Uiso 1 1 calc R . .
C13 C 0.748(2) 0.8070(11) 0.2978(5) 0.043(5) Uiso 0.513(12) 1 d PG A 1
H13 H 0.7945 0.7339 0.2655 0.052 Uiso 0.513(12) 1 calc PR A 1
C14 C 0.8860(9) 0.8862(15) 0.3514(6) 0.047(4) Uiso 0.513(12) 1 d PG A 1
H14 H 1.0417 0.8755 0.3611 0.056 Uiso 0.513(12) 1 calc PR A 1
C15 C 0.7506(17) 0.9842(12) 0.3879(4) 0.020(3) Uiso 0.513(12) 1 d PG A 1
H15 H 0.7999 1.0506 0.4263 0.024 Uiso 0.513(12) 1 calc PR A 1
C16 C 0.5286(12) 0.9656(11) 0.3568(5) 0.020(3) Uiso 0.513(12) 1 d PG A 1
H16 H 0.4033 1.0174 0.3708 0.024 Uiso 0.513(12) 1 calc PR A 1
C17 C 0.5267(15) 0.8561(12) 0.3012(4) 0.025(3) Uiso 0.513(12) 1 d PG A 1
H17 H 0.3999 0.8217 0.2714 0.030 Uiso 0.513(12) 1 calc PR A 1
C13B C 0.6569(17) 0.8065(11) 0.2889(4) 0.016(4) Uiso 0.487(12) 1 d PG A 2
H13B H 0.6082 0.7396 0.2506 0.020 Uiso 0.487(12) 1 calc PR A 2
C14B C 0.8777(13) 0.8221(11) 0.3214(5) 0.018(3) Uiso 0.487(12) 1 d PG A 2
H14B H 1.0026 0.7676 0.3088 0.021 Uiso 0.487(12) 1 calc PR A 2
C15B C 0.8789(17) 0.9337(13) 0.3763(5) 0.031(4) Uiso 0.487(12) 1 d PG A 2
H15B H 1.0048 0.9669 0.4067 0.038 Uiso 0.487(12) 1 calc PR A 2
C16B C 0.659(2) 0.9870(13) 0.3776(6) 0.048(5) Uiso 0.487(12) 1 d PG A 2
H16B H 0.6117 1.0621 0.4091 0.058 Uiso 0.487(12) 1 calc PR A 2
C17B C 0.5217(11) 0.9084(15) 0.3236(7) 0.051(5) Uiso 0.487(12) 1 d PG A 2
H17B H 0.3666 0.9216 0.3126 0.061 Uiso 0.487(12) 1 calc PR A 2
C18 C 0.5716(11) 0.2865(10) 0.0182(4) 0.055(3) Uani 1 1 d . . .
H18A H 0.5396 0.2046 0.0512 0.082 Uiso 1 1 calc R . .
H18B H 0.6037 0.2370 -0.0252 0.082 Uiso 1 1 calc R . .
H18C H 0.4434 0.3563 0.0084 0.082 Uiso 1 1 calc R . .
C19 C 1.1731(13) 1.0006(9) 0.1242(4) 0.050(2) Uani 1 1 d . . .
H19A H 1.1715 1.1130 0.1361 0.076 Uiso 1 1 calc R . .
H19B H 1.3119 0.9750 0.1062 0.076 Uiso 1 1 calc R . .
H19C H 1.1605 0.9374 0.1660 0.076 Uiso 1 1 calc R . .
N1 N 0.6325(8) 0.3574(6) 0.3024(2) 0.0223(12) Uani 1 1 d . . .
O1 O 0.9648(6) 0.3569(5) 0.3700(2) 0.0339(11) Uani 1 1 d . . .
O2 O 0.6380(6) 0.4247(5) 0.1556(2) 0.0250(10) Uani 1 1 d . . .
O3 O 1.1722(6) 0.3351(5) 0.2550(2) 0.0291(11) Uani 1 1 d . . .
H3A H 1.1362 0.3154 0.2946 0.044 Uiso 1 1 calc R . .
O4 O 1.2686(6) 0.6077(5) 0.1771(2) 0.0330(11) Uani 1 1 d . . .
H4A H 1.3845 0.5561 0.1894 0.050 Uiso 1 1 calc R . .
O5 O 0.9774(7) 0.6490(5) 0.0486(2) 0.0323(11) Uani 1 1 d . . .
H5A H 0.9861 0.7479 0.0499 0.048 Uiso 1 1 calc R . .
O6 O 0.7575(6) 0.3760(5) 0.0474(2) 0.0324(11) Uani 1 1 d . . .
O7 O 0.9912(8) 0.9661(6) 0.0722(2) 0.0404(12) Uani 1 1 d . . .
H7 H 0.9961 1.0257 0.0377 0.061 Uiso 1 1 calc R . .
Fe1 Fe 0.66314(13) 0.74999(11) 0.39238(4) 0.0275(2) Uani 1 1 d . . .
H1N H 0.473(11) 0.334(8) 0.295(3) 0.06(2) Uiso 1 1 d . . .

loop_
_atom_site_aniso_label
_atom_site_aniso_U_11
_atom_site_aniso_U_22
_atom_site_aniso_U_33
_atom_site_aniso_U_23
_atom_site_aniso_U_13
_atom_site_aniso_U_12
C1 0.027(3) 0.030(4) 0.027(4) 0.003(3) 0.001(3) 0.000(3)
C2 0.029(3) 0.021(4) 0.024(4) 0.002(3) 0.016(3) 0.001(2)
C3 0.015(3) 0.012(3) 0.036(4) -0.007(3) 0.006(3) -0.006(2)
C4 0.012(3) 0.020(3) 0.032(4) -0.004(3) -0.001(3) 0.001(2)
C5 0.015(3) 0.016(3) 0.026(3) 0.002(3) -0.002(2) -0.002(2)
C6 0.017(3) 0.022(3) 0.029(3) 0.002(4) -0.006(2) -0.004(4)
C7 0.018(3) 0.027(4) 0.033(4) 0.007(3) -0.001(3) -0.010(3)
C8 0.027(3) 0.032(4) 0.014(4) 0.007(3) 0.006(3) -0.017(3)
C9 0.035(4) 0.053(5) 0.018(4) 0.018(3) 0.001(3) -0.003(3)
C10 0.044(4) 0.047(5) 0.018(3) 0.009(3) 0.001(3) -0.024(3)
C11 0.034(4) 0.044(5) 0.034(4) -0.001(3) 0.011(3) -0.015(3)
C12 0.030(3) 0.035(4) 0.018(3) 0.006(3) 0.004(3) -0.008(3)
C18 0.055(4) 0.063(7) 0.047(4) -0.014(4) 0.003(3) -0.035(4)
C19 0.065(5) 0.039(5) 0.044(5) 0.001(4) -0.004(4) -0.009(4)
N1 0.014(3) 0.033(3) 0.019(3) 0.002(3) -0.002(2) -0.010(2)
O1 0.021(2) 0.045(3) 0.033(3) 0.008(2) -0.0094(18) 0.000(2)
O2 0.017(2) 0.027(3) 0.030(3) 0.0088(19) 0.0005(18) 0.0009(17)
O3 0.012(2) 0.034(3) 0.040(3) 0.007(2) -0.0023(18) 0.0024(18)
O4 0.019(2) 0.024(3) 0.056(3) -0.004(2) 0.001(2) -0.0056(18)
O5 0.057(3) 0.016(2) 0.026(3) 0.001(2) 0.014(2) -0.008(2)
O6 0.031(2) 0.030(3) 0.035(3) -0.011(2) 0.0027(19) -0.0121(19)
O7 0.060(3) 0.025(3) 0.038(3) 0.006(2) 0.014(3) 0.000(2)
Fe1 0.0362(4) 0.0282(5) 0.0173(4) 0.0027(6) -0.0003(3) -0.0132(6)

loop_
_atom_type_symbol
_atom_type_description
_atom_type_scat_dispersion_real
_atom_type_scat_dispersion_imag
_atom_type_scat_source
C C 0.0033 0.0016 'International Tables Vol C Tables 4.2.6.8 and 6.1.1.4'
H H 0.0000 0.0000 'International Tables Vol C Tables 4.2.6.8 and 6.1.1.4'
N N 0.0061 0.0033 'International Tables Vol C Tables 4.2.6.8 and 6.1.1.4'
O O 0.0106 0.0060 'International Tables Vol C Tables 4.2.6.8 and 6.1.1.4'
Fe Fe 0.3463 0.8444 'International Tables Vol C Tables 4.2.6.8 and 6.1.1.4'

loop_
_geom_angle_atom_site_label_1
_geom_angle_atom_site_label_2
_geom_angle_atom_site_label_3
_geom_angle
O6 C1 O2 112.3(5)
O6 C1 C2 107.6(5)
O2 C1 C2 110.8(5)
O6 C1 H1 108.7
O2 C1 H1 108.7
C2 C1 H1 108.7
O5 C2 C3 113.0(5)
O5 C2 C1 107.7(5)
C3 C2 C1 110.6(5)
O5 C2 H2 108.5
C3 C2 H2 108.5
C1 C2 H2 108.5
O4 C3 C4 111.1(5)
O4 C3 C2 107.9(5)
C4 C3 C2 110.9(4)
O4 C3 H3 109.0
C4 C3 H3 109.0
C2 C3 H3 109.0
O3 C4 C3 110.3(4)
O3 C4 C5 110.3(5)
C3 C4 C5 110.5(5)
O3 C4 H4 108.6
C3 C4 H4 108.6
C5 C4 H4 108.6
O2 C5 C6 106.4(4)
O2 C5 C4 108.0(4)
C6 C5 C4 114.7(5)
O2 C5 H5 109.2
C6 C5 H5 109.2
C4 C5 H5 109.2
N1 C6 C5 115.7(6)
N1 C6 H6A 108.4
C5 C6 H6A 108.4
N1 C6 H6B 108.4
C5 C6 H6B 108.4
H6A C6 H6B 107.4
O1 C7 N1 122.0(6)
O1 C7 C8 121.0(6)
N1 C7 C8 116.9(5)
C12 C8 C9 106.9(6)
C12 C8 C7 130.7(6)
C9 C8 C7 122.1(6)
C12 C8 Fe1 68.7(4)
C9 C8 Fe1 69.2(4)
C7 C8 Fe1 121.8(4)
C10 C9 C8 108.7(6)
C10 C9 Fe1 70.3(4)
C8 C9 Fe1 70.0(3)
C10 C9 H9 125.7
C8 C9 H9 125.7
Fe1 C9 H9 125.6
C9 C10 C11 107.8(6)
C9 C10 Fe1 70.0(4)
C11 C10 Fe1 68.5(3)
C9 C10 H10 126.1
C11 C10 H10 126.1
Fe1 C10 H10 126.9
C12 C11 C10 108.9(6)
C12 C11 Fe1 70.3(4)
C10 C11 Fe1 70.8(3)
C12 C11 H11 125.6
C10 C11 H11 125.6
Fe1 C11 H11 125.0
C11 C12 C8 107.7(5)
C11 C12 Fe1 69.3(4)
C8 C12 Fe1 70.5(3)
C11 C12 H12 126.1
C8 C12 H12 126.1
Fe1 C12 H12 125.6
C14 C13 C17 108.0
C14 C13 H13 126.0
C17 C13 H13 126.0
C15 C14 C13 108.0
C15 C14 H14 126.0
C13 C14 H14 126.0
C16 C15 C14 108.0
C16 C15 H15 126.0
C14 C15 H15 126.0
C15 C16 C17 108.0
C15 C16 H16 126.0
C17 C16 H16 126.0
C16 C17 C13 108.0
C16 C17 H17 126.0
C13 C17 H17 126.0
C17B C13B C14B 108.0
C17B C13B H13B 126.0
C14B C13B H13B 126.0
C15B C14B C13B 108.0
C15B C14B H14B 126.0
C13B C14B H14B 126.0
C16B C15B C14B 108.0
C16B C15B H15B 126.0
C14B C15B H15B 126.0
C17B C16B C15B 108.0
C17B C16B H16B 126.0
C15B C16B H16B 126.0
C16B C17B C13B 108.0
C16B C17B H17B 126.0
C13B C17B H17B 126.0
O6 C18 H18A 109.5
O6 C18 H18B 109.5
H18A C18 H18B 109.5
O6 C18 H18C 109.5
H18A C18 H18C 109.5
H18B C18 H18C 109.5
O7 C19 H19A 109.5
O7 C19 H19B 109.5
H19A C19 H19B 109.5
O7 C19 H19C 109.5
H19A C19 H19C 109.5
H19B C19 H19C 109.5
C7 N1 C6 122.6(5)
C7 N1 H1N 133(4)
C6 N1 H1N 97(4)
C1 O2 C5 112.7(4)
C4 O3 H3A 109.5
C3 O4 H4A 109.5
C2 O5 H5A 109.5
C1 O6 C18 113.7(5)
C19 O7 H7 109.5
C11 Fe1 C12 40.4(2)
C11 Fe1 C9 67.8(3)
C12 Fe1 C9 68.5(3)
C11 Fe1 C10 40.7(2)
C12 Fe1 C10 68.3(2)
C9 Fe1 C10 39.7(3)
C11 Fe1 C8 68.1(3)
C12 Fe1 C8 40.8(2)
C9 Fe1 C8 40.8(2)
C10 Fe1 C8 67.9(3)

loop_
_geom_bond_atom_site_label_1
_geom_bond_atom_site_label_2
_geom_bond_distance
C1 O6 1.391(7)
C1 O2 1.425(7)
C1 C2 1.523(8)
C1 H1 1.0000
C2 O5 1.419(7)
C2 C3 1.504(8)
C2 H2 1.0000
C3 O4 1.431(6)
C3 C4 1.495(8)
C3 H3 1.0000
C4 O3 1.413(6)
C4 C5 1.524(7)
C4 H4 1.0000
C5 O2 1.443(6)
C5 C6 1.509(8)
C5 H5 1.0000
C6 N1 1.432(8)
C6 H6A 0.9900
C6 H6B 0.9900
C7 O1 1.241(7)
C7 N1 1.353(8)
C7 C8 1.473(9)
C8 C12 1.425(8)
C8 C9 1.428(9)
C8 Fe1 2.054(7)
C9 C10 1.390(9)
C9 Fe1 2.044(6)
C9 H9 0.9500
C10 C11 1.414(8)
C10 Fe1 2.048(6)
C10 H10 0.9500
C11 C12 1.399(9)
C11 Fe1 2.019(6)
C11 H11 0.9500
C12 Fe1 2.031(6)
C12 H12 0.9500
C13 C14 1.4200
C13 C17 1.4200
C13 H13 0.9500
C14 C15 1.4200
C14 H14 0.9500
C15 C16 1.4200
C15 H15 0.9500
C16 C17 1.4200
C16 H16 0.9500
C17 H17 0.9500
C13B C17B 1.4200
C13B C14B 1.4200
C13B H13B 0.9500
C14B C15B 1.4200
C14B H14B 0.9500
C15B C16B 1.4200
C15B H15B 0.9500
C16B C17B 1.4200
C16B H16B 0.9500
C17B H17B 0.9500
C18 O6 1.421(7)
C18 H18A 0.9800
C18 H18B 0.9800
C18 H18C 0.9800
C19 O7 1.431(8)
C19 H19A 0.9800
C19 H19B 0.9800
C19 H19C 0.9800
N1 H1N 0.99(7)
O3 H3A 0.8400
O4 H4A 0.8400
O5 H5A 0.8400
O7 H7 0.8400

loop_
_geom_torsion_atom_site_label_1
_geom_torsion_atom_site_label_2
_geom_torsion_atom_site_label_3
_geom_torsion_atom_site_label_4
_geom_torsion
O6 C1 C2 O5 54.3(6)
O2 C1 C2 O5 177.4(5)
O6 C1 C2 C3 -69.7(6)
O2 C1 C2 C3 53.5(7)
O5 C2 C3 O4 65.7(6)
C1 C2 C3 O4 -173.4(5)
O5 C2 C3 C4 -172.4(5)
C1 C2 C3 C4 -51.6(6)
O4 C3 C4 O3 -62.8(6)
C2 C3 C4 O3 177.2(5)
O4 C3 C4 C5 175.0(4)
C2 C3 C4 C5 55.1(6)
O3 C4 C5 O2 178.9(4)
C3 C4 C5 O2 -58.9(6)
O3 C4 C5 C6 60.6(6)
C3 C4 C5 C6 -177.3(5)
O2 C5 C6 N1 -63.4(5)
C4 C5 C6 N1 55.9(6)
O1 C7 C8 C12 -174.3(6)
N1 C7 C8 C12 5.1(9)
O1 C7 C8 C9 13.4(9)
N1 C7 C8 C9 -167.2(5)
O1 C7 C8 Fe1 97.4(6)
N1 C7 C8 Fe1 -83.2(6)
C12 C8 C9 C10 1.3(7)
C7 C8 C9 C10 175.2(6)
Fe1 C8 C9 C10 59.9(4)
C12 C8 C9 Fe1 -58.6(4)
C7 C8 C9 Fe1 115.3(5)
C8 C9 C10 C11 -1.4(7)
Fe1 C9 C10 C11 58.3(4)
C8 C9 C10 Fe1 -59.7(4)
C9 C10 C11 C12 1.0(7)
Fe1 C10 C11 C12 60.2(4)
C9 C10 C11 Fe1 -59.2(4)
C10 C11 C12 C8 -0.2(7)
Fe1 C11 C12 C8 60.3(4)
C10 C11 C12 Fe1 -60.5(4)
C9 C8 C12 C11 -0.7(7)
C7 C8 C12 C11 -173.9(6)
Fe1 C8 C12 C11 -59.6(4)
C9 C8 C12 Fe1 58.9(4)
C7 C8 C12 Fe1 -114.3(6)
C17 C13 C14 C15 0.0
C13 C14 C15 C16 0.0
C14 C15 C16 C17 0.0
C15 C16 C17 C13 0.0
C14 C13 C17 C16 0.0
C17B C13B C14B C15B 0.0
C13B C14B C15B C16B 0.0
C14B C15B C16B C17B 0.0
C15B C16B C17B C13B 0.0
C14B C13B C17B C16B 0.0
O1 C7 N1 C6 1.1(9)
C8 C7 N1 C6 -178.4(6)
C5 C6 N1 C7 -87.9(6)
O6 C1 O2 C5 59.9(6)
C2 C1 O2 C5 -60.5(6)
C6 C5 O2 C1 -174.0(5)
C4 C5 O2 C1 62.5(6)
O2 C1 O6 C18 66.5(7)
C2 C1 O6 C18 -171.3(5)
C10 C11 Fe1 C12 119.3(6)
C12 C11 Fe1 C9 -82.4(4)
C10 C11 Fe1 C9 36.9(4)
C12 C11 Fe1 C10 -119.3(6)
C12 C11 Fe1 C8 -38.2(4)
C10 C11 Fe1 C8 81.1(4)
C8 C12 Fe1 C11 -118.6(5)
C11 C12 Fe1 C9 80.6(4)
C8 C12 Fe1 C9 -38.0(4)
C11 C12 Fe1 C10 37.7(4)
C8 C12 Fe1 C10 -80.9(4)
C11 C12 Fe1 C8 118.6(5)
C10 C9 Fe1 C11 -37.8(4)
C8 C9 Fe1 C11 81.7(4)
C10 C9 Fe1 C12 -81.5(4)
C8 C9 Fe1 C12 38.0(3)
C8 C9 Fe1 C10 119.5(5)
C10 C9 Fe1 C8 -119.5(5)
C9 C10 Fe1 C11 119.5(6)
C9 C10 Fe1 C12 82.0(4)
C11 C10 Fe1 C12 -37.5(4)
C11 C10 Fe1 C9 -119.5(6)
C9 C10 Fe1 C8 37.9(4)
C11 C10 Fe1 C8 -81.7(4)
C12 C8 Fe1 C11 37.8(3)
C9 C8 Fe1 C11 -80.9(4)
C7 C8 Fe1 C11 163.4(5)
C9 C8 Fe1 C12 -118.8(5)
C7 C8 Fe1 C12 125.6(6)
C12 C8 Fe1 C9 118.8(5)
C7 C8 Fe1 C9 -115.6(6)
C12 C8 Fe1 C10 81.9(4)
C9 C8 Fe1 C10 -36.9(4)
C7 C8 Fe1 C10 -152.5(5)
